data_4076169
loop_
_publ_author_name
'Crewdson, Patrick'
'Gambarotta, Sandro'
'Djoman, Marie-Charlotte'
'Korobkov, Ilia'
'Duchateau, Robbert'

_publ_section_title
;
 Switchable Chromium(II) Ethylene Oligomerization/Polymerization Catalyst
;
_journal_issue 22
_journal_name_full Organometallics
_journal_page_first 5214
_journal_paper_doi 10.1021/om050699n
_journal_volume 24
_journal_year 2005
_chemical_formula_sum 'C39 H31 Cl Cr N3'
_chemical_formula_weight 629.12
_chemical_name_systematic
; 
 ? 
;
_space_group_IT_number 14
_symmetry_cell_setting monoclinic
_symmetry_space_group_name_Hall '-P 2ybc'
_symmetry_space_group_name_H-M 'P 1 21/c 1'
_atom_sites_solution_hydrogens geom
_atom_sites_solution_primary direct
_atom_sites_solution_secondary difmap
_audit_creation_method SHELXL-97
_cell_angle_alpha 90.00
_cell_angle_beta 99.04(2)
_cell_angle_gamma 90.00
_cell_formula_units_Z 4
_cell_length_a 8.594(10)
_cell_length_b 15.904(19)
_cell_length_c 23.14(3)
_cell_measurement_reflns_used 151
_cell_measurement_temperature 210(2)
_cell_measurement_theta_max 24.71
_cell_measurement_theta_min 1.56
_cell_volume 3123(7)
_computing_cell_refinement 'SMART, Bruker (2000)'
_computing_data_collection 'SMART, Bruker (2000)'
_computing_data_reduction 'XPREP, Bruker (2000)'
_computing_molecular_graphics 'SHELXTL, Bruker (2000)'
_computing_publication_material 'SHELXTL, Bruker (2000)'
_computing_structure_refinement 'SHELXL-97 (Sheldrick, 1997)'
_computing_structure_solution 'SHELXS-97 (Sheldrick, 1990)'
_diffrn_ambient_temperature 210(2)
_diffrn_measured_fraction_theta_full 0.998
_diffrn_measured_fraction_theta_max 0.998
_diffrn_measurement_device_type 'CCD area detector'
_diffrn_measurement_method 'phi and omega scans'
_diffrn_radiation_monochromator graphite
_diffrn_radiation_source 'fine-focus sealed tube'
_diffrn_radiation_type MoK\a
_diffrn_radiation_wavelength 0.71073
_diffrn_reflns_av_R_equivalents 0.1052
_diffrn_reflns_av_sigmaI/netI 0.1270
_diffrn_reflns_limit_h_max 10
_diffrn_reflns_limit_h_min -10
_diffrn_reflns_limit_k_max 18
_diffrn_reflns_limit_k_min -18
_diffrn_reflns_limit_l_max 27
_diffrn_reflns_limit_l_min -27
_diffrn_reflns_number 19111
_diffrn_reflns_theta_full 24.71
_diffrn_reflns_theta_max 24.71
_diffrn_reflns_theta_min 1.56
_diffrn_standards_decay_% <1
_exptl_absorpt_coefficient_mu 0.485
_exptl_absorpt_correction_T_max 0.9531
_exptl_absorpt_correction_T_min 0.8682
_exptl_absorpt_correction_type multi-scan
_exptl_absorpt_process_details 'SADABS, Bruker (2000)'
_exptl_crystal_colour dark_brown
_exptl_crystal_density_diffrn 1.338
_exptl_crystal_density_method 'not measured'
_exptl_crystal_description plate
_exptl_crystal_F_000 1308
_exptl_crystal_size_max 0.30
_exptl_crystal_size_mid 0.20
_exptl_crystal_size_min 0.10
_refine_diff_density_max 0.266
_refine_diff_density_min -0.470
_refine_diff_density_rms 0.065
_refine_ls_extinction_method none
_refine_ls_goodness_of_fit_ref 1.054
_refine_ls_hydrogen_treatment constr
_refine_ls_matrix_type full
_refine_ls_number_parameters 398
_refine_ls_number_reflns 5317
_refine_ls_number_restraints 0
_refine_ls_restrained_S_all 1.054
_refine_ls_R_factor_all 0.1352
_refine_ls_R_factor_gt 0.0592
_refine_ls_shift/su_max 0.001
_refine_ls_shift/su_mean 0.001
_refine_ls_structure_factor_coef Fsqd
_refine_ls_weighting_details 'calc w=1/[\s^2^(Fo^2^)+(0.0530P)^2^+0.0000P] where P=(Fo^2^+2Fc^2^)/3'
_refine_ls_weighting_scheme calc
_refine_ls_wR_factor_gt 0.1055
_refine_ls_wR_factor_ref 0.1233
_reflns_number_gt 2901
_reflns_number_total 5317
_reflns_threshold_expression >2sigma(I)
_cod_data_source_file om050699nsi20050812_113528.cif
_cod_data_source_block sg2302
_cod_depositor_comments
;
The following automatic conversions were performed:

'_symmetry_cell_setting' value 'Monoclinic' changed to 'monoclinic'
according to /home/saulius/struct/CIF-dictionaries/cif_core.dic
dictionary named 'cif_core.dic' version 2.4.1 from 2010-06-29.

Automatic conversion script
Id: cif_fix_values 1715 2011-07-08 13:25:40Z adriana 
;
_cod_original_cell_volume 3124(6)
_cod_original_sg_symbol_H-M P2(1)/c
_cod_database_code 4076169

loop_
_symmetry_equiv_pos_as_xyz
'x, y, z'
'-x, y+1/2, -z+1/2'
'-x, -y, -z'
'x, -y-1/2, z-1/2'

loop_
_atom_site_label
_atom_site_type_symbol
_atom_site_fract_x
_atom_site_fract_y
_atom_site_fract_z
_atom_site_U_iso_or_equiv
_atom_site_adp_type
_atom_site_occupancy
_atom_site_symmetry_multiplicity
_atom_site_calc_flag
_atom_site_refinement_flags
Cr1 Cr 0.45827(7) -0.03002(4) 0.75456(3) 0.0291(2) Uani 1 1 d .
Cl Cl 0.24770(13) -0.10770(8) 0.72232(5) 0.0531(4) Uani 1 1 d .
N1 N 0.6104(4) -0.0771(2) 0.70872(14) 0.0304(9) Uani 1 1 d .
N2 N 0.6108(3) 0.08039(19) 0.77372(13) 0.0231(8) Uani 1 1 d .
N3 N 0.5260(4) -0.0696(2) 0.83577(14) 0.0315(9) Uani 1 1 d .
C1 C 0.6778(5) -0.1558(3) 0.71316(18) 0.0387(11) Uani 1 1 d .
H1 H 0.6394 -0.2026 0.7314 0.046 Uiso 1 1 calc R
C2 C 0.8101(5) -0.1551(3) 0.68677(19) 0.0455(13) Uani 1 1 d .
H2 H 0.8774 -0.2009 0.6837 0.055 Uiso 1 1 calc R
C3 C 0.8272(5) -0.0727(3) 0.66482(18) 0.0377(12) Uani 1 1 d .
H3 H 0.9076 -0.0536 0.6448 0.045 Uiso 1 1 calc R
C4 C 0.7041(5) -0.0265(3) 0.67850(16) 0.0280(10) Uani 1 1 d .
C5 C 0.6463(4) 0.0639(3) 0.66405(16) 0.0252(10) Uani 1 1 d .
C6 C 0.5517(4) 0.0879(2) 0.71305(16) 0.0226(10) Uani 1 1 d .
C7 C 0.3898(4) 0.1048(2) 0.70945(17) 0.0263(10) Uani 1 1 d .
H7 H 0.3189 0.1124 0.6746 0.032 Uiso 1 1 calc R
C8 C 0.3503(4) 0.1085(2) 0.76663(17) 0.0250(10) Uani 1 1 d .
H8 H 0.2495 0.1192 0.7759 0.030 Uiso 1 1 calc R
C9 C 0.4863(4) 0.0938(2) 0.80685(16) 0.0227(9) Uani 1 1 d .
C10 C 0.7788(4) 0.0675(3) 0.79830(16) 0.0279(10) Uani 1 1 d .
H10A H 0.8293 0.1216 0.8069 0.042 Uiso 1 1 calc R
H10B H 0.8307 0.0377 0.7701 0.042 Uiso 1 1 calc R
H10C H 0.7865 0.0347 0.8340 0.042 Uiso 1 1 calc R
C11 C 0.5033(4) 0.0771(2) 0.87310(16) 0.0255(10) Uani 1 1 d .
C12 C 0.5684(4) -0.0127(2) 0.88208(17) 0.0257(10) Uani 1 1 d .
C13 C 0.6476(5) -0.0549(3) 0.92938(18) 0.0328(11) Uani 1 1 d .
H13 H 0.6893 -0.0315 0.9658 0.039 Uiso 1 1 calc R
C14 C 0.6549(5) -0.1402(3) 0.91309(19) 0.0404(12) Uani 1 1 d .
H14 H 0.7020 -0.1842 0.9368 0.048 Uiso 1 1 calc R
C15 C 0.5800(5) -0.1470(3) 0.8558(2) 0.0378(11) Uani 1 1 d .
H15 H 0.5680 -0.1971 0.8340 0.045 Uiso 1 1 calc R
C16 C 0.5013(5) 0.1424(3) 0.57454(17) 0.0348(11) Uani 1 1 d .
H16 H 0.5593 0.1906 0.5879 0.042 Uiso 1 1 calc R
C17 C 0.3900(5) 0.1462(3) 0.52351(18) 0.0395(12) Uani 1 1 d .
H17 H 0.3760 0.1969 0.5025 0.047 Uiso 1 1 calc R
C18 C 0.3016(5) 0.0783(3) 0.50356(19) 0.0441(13) Uani 1 1 d .
H18 H 0.2267 0.0819 0.4694 0.053 Uiso 1 1 calc R
C19 C 0.3243(5) 0.0034(3) 0.53474(19) 0.0439(13) Uani 1 1 d .
H19 H 0.2628 -0.0439 0.5218 0.053 Uiso 1 1 calc R
C20 C 0.4368(5) -0.0024(3) 0.58476(18) 0.0358(11) Uani 1 1 d .
H20 H 0.4526 -0.0539 0.6047 0.043 Uiso 1 1 calc R
C21 C 0.5263(4) 0.0672(3) 0.60558(16) 0.0271(10) Uani 1 1 d .
C22 C 0.8017(5) 0.2001(3) 0.69130(18) 0.0364(11) Uani 1 1 d .
H22 H 0.7314 0.2136 0.7172 0.044 Uiso 1 1 calc R
C23 C 0.9244(5) 0.2554(3) 0.6848(2) 0.0471(13) Uani 1 1 d .
H23 H 0.9359 0.3057 0.7063 0.057 Uiso 1 1 calc R
C24 C 1.0280(6) 0.2366(3) 0.6474(2) 0.0521(14) Uani 1 1 d .
H24 H 1.1116 0.2734 0.6438 0.063 Uiso 1 1 calc R
C25 C 1.0093(5) 0.1633(3) 0.6147(2) 0.0497(14) Uani 1 1 d .
H25 H 1.0802 0.1506 0.5889 0.060 Uiso 1 1 calc R
C26 C 0.8871(5) 0.1087(3) 0.61975(18) 0.0369(11) Uani 1 1 d .
H26 H 0.8730 0.0601 0.5964 0.044 Uiso 1 1 calc R
C27 C 0.7832(4) 0.1258(3) 0.65992(17) 0.0262(10) Uani 1 1 d .
C28 C 0.6361(4) 0.1377(3) 0.97057(18) 0.0313(10) Uani 1 1 d .
H28 H 0.5945 0.0921 0.9890 0.038 Uiso 1 1 calc R
C29 C 0.7254(5) 0.1982(3) 1.00401(19) 0.0387(12) Uani 1 1 d .
H29 H 0.7456 0.1931 1.0450 0.046 Uiso 1 1 calc R
C30 C 0.7846(5) 0.2660(3) 0.9769(2) 0.0404(12) Uani 1 1 d .
H30 H 0.8474 0.3062 0.9994 0.048 Uiso 1 1 calc R
C31 C 0.7519(5) 0.2749(3) 0.91685(19) 0.0362(11) Uani 1 1 d .
H31 H 0.7892 0.3220 0.8987 0.043 Uiso 1 1 calc R
C32 C 0.6641(5) 0.2143(2) 0.88354(18) 0.0293(10) Uani 1 1 d .
H32 H 0.6423 0.2208 0.8427 0.035 Uiso 1 1 calc R
C33 C 0.6074(4) 0.1442(3) 0.90903(17) 0.0251(10) Uani 1 1 d .
C34 C 0.2487(5) 0.0086(3) 0.89768(17) 0.0367(11) Uani 1 1 d .
H34 H 0.2882 -0.0442 0.8890 0.044 Uiso 1 1 calc R
C35 C 0.1019(5) 0.0140(3) 0.91675(19) 0.0456(13) Uani 1 1 d .
H35 H 0.0441 -0.0353 0.9206 0.055 Uiso 1 1 calc R
C36 C 0.0419(5) 0.0898(4) 0.92975(19) 0.0487(14) Uani 1 1 d .
H36 H -0.0555 0.0927 0.9433 0.058 Uiso 1 1 calc R
C37 C 0.1257(5) 0.1623(4) 0.9227(2) 0.0496(13) Uani 1 1 d .
H37 H 0.0845 0.2149 0.9311 0.060 Uiso 1 1 calc R
C38 C 0.2714(5) 0.1578(3) 0.90323(18) 0.0399(12) Uani 1 1 d .
H38 H 0.3263 0.2077 0.8980 0.048 Uiso 1 1 calc R
C39 C 0.3364(4) 0.0807(3) 0.89153(16) 0.0270(10) Uani 1 1 d .

loop_
_atom_site_aniso_label
_atom_site_aniso_U_11
_atom_site_aniso_U_22
_atom_site_aniso_U_33
_atom_site_aniso_U_23
_atom_site_aniso_U_13
_atom_site_aniso_U_12
Cr1 0.0307(4) 0.0279(4) 0.0284(4) -0.0006(4) 0.0040(3) -0.0018(3)
Cl 0.0447(7) 0.0573(9) 0.0554(8) -0.0047(7) 0.0016(6) -0.0198(6)
N1 0.036(2) 0.024(2) 0.032(2) -0.0004(17) 0.0067(17) 0.0052(17)
N2 0.0259(19) 0.024(2) 0.0196(19) -0.0007(15) 0.0058(16) 0.0004(15)
N3 0.036(2) 0.026(2) 0.032(2) -0.0006(17) 0.0035(17) 0.0015(17)
C1 0.049(3) 0.029(3) 0.038(3) 0.003(2) 0.007(2) 0.007(2)
C2 0.055(3) 0.033(3) 0.047(3) -0.007(3) 0.000(3) 0.019(3)
C3 0.028(2) 0.048(3) 0.038(3) -0.002(2) 0.009(2) 0.009(2)
C4 0.030(2) 0.030(3) 0.023(2) -0.004(2) -0.0004(19) 0.000(2)
C5 0.025(2) 0.026(2) 0.024(2) -0.0011(19) 0.0048(19) 0.0014(19)
C6 0.029(2) 0.016(2) 0.023(2) 0.0027(18) 0.0029(19) -0.0052(18)
C7 0.027(2) 0.024(3) 0.025(2) 0.006(2) -0.0033(19) 0.0002(19)
C8 0.026(2) 0.023(2) 0.027(2) -0.0013(19) 0.007(2) 0.0062(18)
C9 0.028(2) 0.020(2) 0.020(2) 0.0001(19) 0.0048(19) 0.0016(19)
C10 0.019(2) 0.037(3) 0.026(2) 0.000(2) -0.0017(19) 0.0025(19)
C11 0.027(2) 0.027(3) 0.023(2) -0.0009(19) 0.0052(19) 0.0058(19)
C12 0.023(2) 0.027(3) 0.027(2) -0.002(2) 0.0065(19) 0.0006(19)
C13 0.038(3) 0.036(3) 0.023(2) 0.004(2) 0.000(2) 0.003(2)
C14 0.051(3) 0.034(3) 0.037(3) 0.014(2) 0.008(2) 0.014(2)
C15 0.050(3) 0.023(3) 0.042(3) 0.004(2) 0.012(2) 0.005(2)
C16 0.044(3) 0.029(3) 0.031(3) -0.004(2) 0.004(2) 0.002(2)
C17 0.053(3) 0.037(3) 0.027(3) 0.005(2) 0.004(2) 0.007(3)
C18 0.043(3) 0.057(4) 0.027(3) -0.004(3) -0.009(2) 0.000(3)
C19 0.051(3) 0.043(3) 0.034(3) -0.008(2) -0.007(2) -0.012(2)
C20 0.046(3) 0.028(3) 0.032(3) -0.005(2) 0.001(2) -0.004(2)
C21 0.027(2) 0.033(3) 0.022(2) -0.004(2) 0.0071(19) 0.002(2)
C22 0.041(3) 0.039(3) 0.031(3) -0.003(2) 0.009(2) -0.006(2)
C23 0.048(3) 0.053(3) 0.041(3) 0.000(3) 0.008(3) -0.021(3)
C24 0.042(3) 0.064(4) 0.048(3) 0.007(3) 0.003(3) -0.018(3)
C25 0.035(3) 0.080(4) 0.036(3) 0.013(3) 0.011(2) 0.006(3)
C26 0.036(3) 0.043(3) 0.033(3) 0.004(2) 0.008(2) 0.001(2)
C27 0.025(2) 0.032(3) 0.021(2) 0.005(2) 0.0026(19) 0.002(2)
C28 0.033(2) 0.033(3) 0.029(3) 0.002(2) 0.010(2) 0.008(2)
C29 0.044(3) 0.043(3) 0.026(3) -0.009(2) -0.002(2) 0.015(2)
C30 0.044(3) 0.032(3) 0.042(3) -0.011(2) -0.005(2) 0.002(2)
C31 0.043(3) 0.023(3) 0.041(3) -0.002(2) 0.003(2) 0.005(2)
C32 0.034(3) 0.029(3) 0.024(2) -0.002(2) 0.003(2) 0.005(2)
C33 0.026(2) 0.028(3) 0.022(2) -0.004(2) 0.0052(19) 0.0061(19)
C34 0.036(3) 0.041(3) 0.035(3) 0.005(2) 0.011(2) 0.005(2)
C35 0.032(3) 0.059(4) 0.045(3) 0.010(3) 0.005(2) -0.005(3)
C36 0.028(3) 0.087(5) 0.032(3) 0.005(3) 0.005(2) 0.011(3)
C37 0.037(3) 0.065(4) 0.047(3) -0.007(3) 0.009(2) 0.014(3)
C38 0.033(3) 0.047(3) 0.041(3) -0.002(2) 0.008(2) 0.003(2)
C39 0.028(2) 0.036(3) 0.017(2) 0.003(2) 0.0037(19) 0.005(2)

loop_
_atom_type_symbol
_atom_type_description
_atom_type_scat_dispersion_real
_atom_type_scat_dispersion_imag
_atom_type_scat_source
C C 0.0033 0.0016 'International Tables Vol C Tables 4.2.6.8 and 6.1.1.4'
H H 0.0000 0.0000 'International Tables Vol C Tables 4.2.6.8 and 6.1.1.4'
N N 0.0061 0.0033 'International Tables Vol C Tables 4.2.6.8 and 6.1.1.4'
Cr Cr 0.3209 0.6236 'International Tables Vol C Tables 4.2.6.8 and 6.1.1.4'
Cl Cl 0.1484 0.1585 'International Tables Vol C Tables 4.2.6.8 and 6.1.1.4'

loop_
_geom_angle_atom_site_label_1
_geom_angle_atom_site_label_2
_geom_angle_atom_site_label_3
_geom_angle
N1 Cr1 N3 105.74(15)
N1 Cr1 N2 89.28(15)
N3 Cr1 N2 89.15(13)
N1 Cr1 Cl 100.55(13)
N3 Cr1 Cl 104.16(11)
N2 Cr1 Cl 160.42(9)
N1 Cr1 C9 126.04(15)
N3 Cr1 C9 77.42(16)
N2 Cr1 C9 36.88(12)
Cl Cr1 C9 131.62(11)
N1 Cr1 C6 77.28(16)
N3 Cr1 C6 125.69(14)
N2 Cr1 C6 36.69(12)
Cl Cr1 C6 129.08(11)
C9 Cr1 C6 60.64(15)
N1 Cr1 C7 104.09(15)
N3 Cr1 C7 134.98(14)
N2 Cr1 C7 58.28(14)
Cl Cr1 C7 102.61(12)
C9 Cr1 C7 57.77(15)
C6 Cr1 C7 34.53(13)
N1 Cr1 C8 135.29(14)
N3 Cr1 C8 103.88(14)
N2 Cr1 C8 58.43(14)
Cl Cr1 C8 103.77(12)
C9 Cr1 C8 34.18(13)
C6 Cr1 C8 58.25(15)
C7 Cr1 C8 34.07(13)
C1 N1 C4 106.9(3)
C1 N1 Cr1 128.1(3)
C4 N1 Cr1 122.4(3)
C6 N2 C9 109.7(3)
C6 N2 C10 124.5(3)
C9 N2 C10 125.6(3)
C6 N2 Cr1 76.0(2)
C9 N2 Cr1 75.8(2)
C10 N2 Cr1 118.8(2)
C15 N3 C12 106.7(3)
C15 N3 Cr1 129.7(3)
C12 N3 Cr1 121.4(3)
C2 C1 N1 109.1(4)
C1 C2 C3 107.8(4)
C4 C3 C2 106.6(4)
C3 C4 N1 109.5(4)
C3 C4 C5 133.3(4)
N1 C4 C5 117.0(3)
C4 C5 C6 105.1(3)
C4 C5 C27 112.6(3)
C6 C5 C27 112.4(3)
C4 C5 C21 111.4(3)
C6 C5 C21 105.9(3)
C27 C5 C21 109.2(3)
C7 C6 N2 105.7(3)
C7 C6 C5 129.4(3)
N2 C6 C5 123.9(3)
C7 C6 Cr1 77.0(2)
N2 C6 Cr1 67.31(19)
C5 C6 Cr1 111.3(2)
C6 C7 C8 109.4(3)
C6 C7 Cr1 68.5(2)
C8 C7 Cr1 73.3(2)
C9 C8 C7 108.5(3)
C9 C8 Cr1 68.2(2)
C7 C8 Cr1 72.7(2)
C8 C9 N2 106.7(3)
C8 C9 C11 129.2(3)
N2 C9 C11 123.2(3)
C8 C9 Cr1 77.6(2)
N2 C9 Cr1 67.36(19)
C11 C9 Cr1 111.2(3)
C12 C11 C9 105.7(3)
C12 C11 C33 113.6(3)
C9 C11 C33 111.9(3)
C12 C11 C39 109.2(3)
C9 C11 C39 108.5(3)
C33 C11 C39 107.8(3)
C13 C12 N3 109.3(4)
C13 C12 C11 133.5(4)
N3 C12 C11 116.7(3)
C12 C13 C14 107.2(4)
C15 C14 C13 107.3(4)
N3 C15 C14 109.6(4)
C21 C16 C17 120.1(4)
C18 C17 C16 121.7(4)
C17 C18 C19 118.6(4)
C20 C19 C18 120.7(4)
C19 C20 C21 120.7(4)
C20 C21 C16 118.2(4)
C20 C21 C5 121.6(4)
C16 C21 C5 120.1(4)
C27 C22 C23 120.4(4)
C24 C23 C22 120.5(5)
C23 C24 C25 119.8(5)
C26 C25 C24 120.5(4)
C25 C26 C27 120.1(4)
C22 C27 C26 118.5(4)
C22 C27 C5 122.5(4)
C26 C27 C5 118.9(4)
C29 C28 C33 120.4(4)
C30 C29 C28 119.8(4)
C31 C30 C29 120.3(4)
C30 C31 C32 119.8(4)
C31 C32 C33 121.4(4)
C32 C33 C28 118.1(4)
C32 C33 C11 122.5(4)
C28 C33 C11 119.1(4)
C39 C34 C35 120.6(4)
C36 C35 C34 120.9(5)
C35 C36 C37 119.3(5)
C36 C37 C38 120.3(5)
C39 C38 C37 121.0(4)
C38 C39 C34 117.8(4)
C38 C39 C11 120.0(4)
C34 C39 C11 122.2(4)

loop_
_geom_bond_atom_site_label_1
_geom_bond_atom_site_label_2
_geom_bond_distance
Cr1 N1 1.958(4)
Cr1 N3 1.981(4)
Cr1 N2 2.194(4)
Cr1 Cl 2.221(2)
Cr1 C9 2.304(4)
Cr1 C6 2.308(4)
Cr1 C7 2.417(4)
Cr1 C8 2.424(5)
N1 C1 1.376(5)
N1 C4 1.401(5)
N2 C6 1.421(5)
N2 C9 1.427(5)
N2 C10 1.481(5)
N3 C15 1.372(5)
N3 C12 1.406(5)
C1 C2 1.373(6)
C2 C3 1.422(6)
C3 C4 1.365(5)
C4 C5 1.541(6)
C5 C6 1.544(5)
C5 C27 1.549(5)
C5 C21 1.568(5)
C6 C7 1.406(5)
C7 C8 1.418(5)
C8 C9 1.394(5)
C9 C11 1.540(5)
C11 C12 1.536(5)
C11 C33 1.547(5)
C11 C39 1.561(5)
C12 C13 1.371(5)
C13 C14 1.412(6)
C14 C15 1.384(6)
C16 C21 1.394(5)
C16 C17 1.399(6)
C17 C18 1.358(6)
C18 C19 1.391(6)
C19 C20 1.390(6)
C20 C21 1.391(5)
C22 C27 1.383(6)
C22 C23 1.399(6)
C23 C24 1.369(6)
C24 C25 1.385(7)
C25 C26 1.382(6)
C26 C27 1.413(6)
C28 C29 1.388(6)
C28 C33 1.410(5)
C29 C30 1.385(6)
C30 C31 1.381(6)
C31 C32 1.382(5)
C32 C33 1.385(5)
C34 C39 1.392(6)
C34 C35 1.403(6)
C35 C36 1.362(6)
C36 C37 1.384(7)
C37 C38 1.397(6)
C38 C39 1.391(6)

loop_
_geom_torsion_atom_site_label_1
_geom_torsion_atom_site_label_2
_geom_torsion_atom_site_label_3
_geom_torsion_atom_site_label_4
_geom_torsion
N3 Cr1 N1 C1 39.5(4)
N2 Cr1 N1 C1 128.4(3)
Cl Cr1 N1 C1 -68.6(3)
C9 Cr1 N1 C1 125.2(3)
C6 Cr1 N1 C1 163.4(4)
C7 Cr1 N1 C1 -174.6(3)
C8 Cr1 N1 C1 169.2(3)
N3 Cr1 N1 C4 -119.8(3)
N2 Cr1 N1 C4 -30.9(3)
Cl Cr1 N1 C4 132.0(3)
C9 Cr1 N1 C4 -34.1(3)
C6 Cr1 N1 C4 4.1(3)
C7 Cr1 N1 C4 26.0(3)
C8 Cr1 N1 C4 9.9(4)
N1 Cr1 N2 C6 69.4(2)
N3 Cr1 N2 C6 175.2(2)
Cl Cr1 N2 C6 -51.3(4)
C9 Cr1 N2 C6 -114.9(3)
C7 Cr1 N2 C6 -37.7(2)
C8 Cr1 N2 C6 -77.9(2)
N1 Cr1 N2 C9 -175.7(2)
N3 Cr1 N2 C9 -69.9(2)
Cl Cr1 N2 C9 63.6(4)
C6 Cr1 N2 C9 114.9(3)
C7 Cr1 N2 C9 77.2(2)
C8 Cr1 N2 C9 37.0(2)
N1 Cr1 N2 C10 -52.6(3)
N3 Cr1 N2 C10 53.2(3)
Cl Cr1 N2 C10 -173.3(2)
C9 Cr1 N2 C10 123.1(3)
C6 Cr1 N2 C10 -122.0(3)
C7 Cr1 N2 C10 -159.6(3)
C8 Cr1 N2 C10 160.1(3)
N1 Cr1 N3 C15 -41.6(4)
N2 Cr1 N3 C15 -130.6(4)
Cl Cr1 N3 C15 63.9(4)
C9 Cr1 N3 C15 -165.9(4)
C6 Cr1 N3 C15 -127.1(3)
C7 Cr1 N3 C15 -171.3(3)
C8 Cr1 N3 C15 172.3(3)
N1 Cr1 N3 C12 119.4(3)
N2 Cr1 N3 C12 30.4(3)
Cl Cr1 N3 C12 -135.1(3)
C9 Cr1 N3 C12 -4.9(3)
C6 Cr1 N3 C12 33.9(3)
C7 Cr1 N3 C12 -10.4(4)
C8 Cr1 N3 C12 -26.8(3)
C4 N1 C1 C2 0.1(4)
Cr1 N1 C1 C2 -161.7(3)
N1 C1 C2 C3 0.1(5)
C1 C2 C3 C4 -0.3(5)
C2 C3 C4 N1 0.4(5)
C2 C3 C4 C5 -175.0(4)
C1 N1 C4 C3 -0.3(4)
Cr1 N1 C4 C3 162.8(3)
C1 N1 C4 C5 175.9(3)
Cr1 N1 C4 C5 -21.0(4)
C3 C4 C5 C6 -156.0(4)
N1 C4 C5 C6 28.9(4)
C3 C4 C5 C27 -33.3(6)
N1 C4 C5 C27 151.6(3)
C3 C4 C5 C21 89.7(5)
N1 C4 C5 C21 -85.4(4)
C9 N2 C6 C7 -0.8(4)
C10 N2 C6 C7 -176.3(3)
Cr1 N2 C6 C7 68.2(3)
C9 N2 C6 C5 -170.1(3)
C10 N2 C6 C5 14.4(5)
Cr1 N2 C6 C5 -101.1(3)
C9 N2 C6 Cr1 -69.0(3)
C10 N2 C6 Cr1 115.6(3)
C4 C5 C6 C7 -114.4(4)
C27 C5 C6 C7 122.8(4)
C21 C5 C6 C7 3.6(5)
C4 C5 C6 N2 52.3(4)
C27 C5 C6 N2 -70.6(5)
C21 C5 C6 N2 170.3(3)
C4 C5 C6 Cr1 -24.0(3)
C27 C5 C6 Cr1 -146.9(3)
C21 C5 C6 Cr1 94.0(3)
N1 Cr1 C6 C7 140.2(2)
N3 Cr1 C6 C7 -119.4(2)
N2 Cr1 C6 C7 -113.5(3)
Cl Cr1 C6 C7 46.8(3)
C9 Cr1 C6 C7 -74.8(2)
C8 Cr1 C6 C7 -35.0(2)
N1 Cr1 C6 N2 -106.3(2)
N3 Cr1 C6 N2 -6.0(3)
Cl Cr1 C6 N2 160.30(16)
C9 Cr1 C6 N2 38.64(19)
C7 Cr1 C6 N2 113.5(3)
C8 Cr1 C6 N2 78.5(2)
N1 Cr1 C6 C5 12.7(2)
N3 Cr1 C6 C5 113.1(3)
N2 Cr1 C6 C5 119.1(3)
Cl Cr1 C6 C5 -80.6(3)
C9 Cr1 C6 C5 157.7(3)
C7 Cr1 C6 C5 -127.5(4)
C8 Cr1 C6 C5 -162.5(3)
N2 C6 C7 C8 0.6(4)
C5 C6 C7 C8 169.1(4)
Cr1 C6 C7 C8 62.2(3)
N2 C6 C7 Cr1 -61.5(2)
C5 C6 C7 Cr1 107.0(4)
N1 Cr1 C7 C6 -40.1(2)
N3 Cr1 C7 C6 90.2(3)
N2 Cr1 C7 C6 40.1(2)
Cl Cr1 C7 C6 -144.5(2)
C9 Cr1 C7 C6 83.9(2)
C8 Cr1 C7 C6 119.5(3)
N1 Cr1 C7 C8 -159.5(2)
N3 Cr1 C7 C8 -29.3(3)
N2 Cr1 C7 C8 -79.3(2)
Cl Cr1 C7 C8 96.0(2)
C9 Cr1 C7 C8 -35.6(2)
C6 Cr1 C7 C8 -119.5(3)
C6 C7 C8 C9 -0.2(5)
Cr1 C7 C8 C9 59.0(3)
C6 C7 C8 Cr1 -59.2(3)
N1 Cr1 C8 C9 -90.1(3)
N3 Cr1 C8 C9 40.2(3)
N2 Cr1 C8 C9 -40.0(2)
Cl Cr1 C8 C9 148.9(2)
C6 Cr1 C8 C9 -83.4(3)
C7 Cr1 C8 C9 -118.9(3)
N1 Cr1 C8 C7 28.8(3)
N3 Cr1 C8 C7 159.1(2)
N2 Cr1 C8 C7 78.9(2)
Cl Cr1 C8 C7 -92.2(2)
C9 Cr1 C8 C7 118.9(3)
C6 Cr1 C8 C7 35.5(2)
C7 C8 C9 N2 -0.3(4)
Cr1 C8 C9 N2 61.5(2)
C7 C8 C9 C11 -169.2(4)
Cr1 C8 C9 C11 -107.3(4)
C7 C8 C9 Cr1 -61.8(3)
C6 N2 C9 C8 0.7(4)
C10 N2 C9 C8 176.1(3)
Cr1 N2 C9 C8 -68.5(3)
C6 N2 C9 C11 170.4(3)
C10 N2 C9 C11 -14.2(6)
Cr1 N2 C9 C11 101.2(4)
C6 N2 C9 Cr1 69.2(3)
C10 N2 C9 Cr1 -115.5(3)
N1 Cr1 C9 C8 119.5(2)
N3 Cr1 C9 C8 -140.0(2)
N2 Cr1 C9 C8 114.2(3)
Cl Cr1 C9 C8 -42.1(3)
C6 Cr1 C9 C8 75.7(2)
C7 Cr1 C9 C8 35.4(2)
N1 Cr1 C9 N2 5.4(3)
N3 Cr1 C9 N2 105.8(2)
Cl Cr1 C9 N2 -156.33(16)
C6 Cr1 C9 N2 -38.44(18)
C7 Cr1 C9 N2 -78.7(2)
C8 Cr1 C9 N2 -114.2(3)
N1 Cr1 C9 C11 -112.9(3)
N3 Cr1 C9 C11 -12.5(2)
N2 Cr1 C9 C11 -118.3(3)
Cl Cr1 C9 C11 85.4(3)
C6 Cr1 C9 C11 -156.8(3)
C7 Cr1 C9 C11 163.0(3)
C8 Cr1 C9 C11 127.5(4)
C8 C9 C11 C12 115.8(4)
N2 C9 C11 C12 -51.4(5)
Cr1 C9 C11 C12 24.7(3)
C8 C9 C11 C33 -120.1(4)
N2 C9 C11 C33 72.7(5)
Cr1 C9 C11 C33 148.8(2)
C8 C9 C11 C39 -1.2(6)
N2 C9 C11 C39 -168.4(3)
Cr1 C9 C11 C39 -92.3(3)
C15 N3 C12 C13 0.3(4)
Cr1 N3 C12 C13 -164.5(3)
C15 N3 C12 C11 -172.8(3)
Cr1 N3 C12 C11 22.4(4)
C9 C11 C12 C13 158.8(4)
C33 C11 C12 C13 35.7(6)
C39 C11 C12 C13 -84.7(5)
C9 C11 C12 N3 -30.3(4)
C33 C11 C12 N3 -153.4(3)
C39 C11 C12 N3 86.3(4)
N3 C12 C13 C14 -0.4(4)
C11 C12 C13 C14 171.1(4)
C12 C13 C14 C15 0.3(5)
C12 N3 C15 C14 -0.1(4)
Cr1 N3 C15 C14 163.0(3)
C13 C14 C15 N3 -0.1(5)
C21 C16 C17 C18 1.4(7)
C16 C17 C18 C19 -0.5(7)
C17 C18 C19 C20 -1.0(7)
C18 C19 C20 C21 1.7(7)
C19 C20 C21 C16 -0.8(6)
C19 C20 C21 C5 176.1(4)
C17 C16 C21 C20 -0.8(6)
C17 C16 C21 C5 -177.6(4)
C4 C5 C21 C20 25.1(5)
C6 C5 C21 C20 -88.7(4)
C27 C5 C21 C20 150.1(4)
C4 C5 C21 C16 -158.1(4)
C6 C5 C21 C16 88.1(4)
C27 C5 C21 C16 -33.2(5)
C27 C22 C23 C24 -0.1(7)
C22 C23 C24 C25 1.4(7)
C23 C24 C25 C26 -0.2(7)
C24 C25 C26 C27 -2.2(6)
C23 C22 C27 C26 -2.3(6)
C23 C22 C27 C5 -178.0(4)
C25 C26 C27 C22 3.5(6)
C25 C26 C27 C5 179.3(4)
C4 C5 C27 C22 -127.2(4)
C6 C5 C27 C22 -8.7(5)
C21 C5 C27 C22 108.6(4)
C4 C5 C27 C26 57.2(5)
C6 C5 C27 C26 175.7(3)
C21 C5 C27 C26 -67.1(4)
C33 C28 C29 C30 1.0(6)
C28 C29 C30 C31 1.7(6)
C29 C30 C31 C32 -2.2(6)
C30 C31 C32 C33 0.0(6)
C31 C32 C33 C28 2.6(6)
C31 C32 C33 C11 177.5(3)
C29 C28 C33 C32 -3.1(6)
C29 C28 C33 C11 -178.2(3)
C12 C11 C33 C32 125.3(4)
C9 C11 C33 C32 5.7(5)
C39 C11 C33 C32 -113.6(4)
C12 C11 C33 C28 -59.9(4)
C9 C11 C33 C28 -179.5(3)
C39 C11 C33 C28 61.2(4)
C39 C34 C35 C36 -0.1(6)
C34 C35 C36 C37 1.5(7)
C35 C36 C37 C38 -0.9(7)
C36 C37 C38 C39 -1.1(6)
C37 C38 C39 C34 2.4(6)
C37 C38 C39 C11 -176.7(4)
C35 C34 C39 C38 -1.8(6)
C35 C34 C39 C11 177.3(3)
C12 C11 C39 C38 161.9(4)
C9 C11 C39 C38 -83.3(4)
C33 C11 C39 C38 38.1(5)
C12 C11 C39 C34 -17.2(5)
C9 C11 C39 C34 97.6(4)
C33 C11 C39 C34 -141.0(4)
